data_2208334
loop_
_publ_author_name
'Sophia Lipstman'
'Sumod George'
'Israel Goldberg'

_publ_section_title
;
 (4-Acetylpyridine)(tetraphenylporphyrinato)zinc(II)
;
_journal_coeditor_code HB6319
_journal_issue 3
_journal_name_full 'Acta Crystallographica Section E'
_journal_page_first m417
_journal_page_last m419
_journal_paper_doi 10.1107/S1600536806003527
_journal_volume 62
_journal_year 2006
_chemical_formula_iupac '[Zn (C44 H28 N4) (C7 H7 N O)]'
_chemical_formula_moiety 'C51 H35 N5 O Zn'
_chemical_formula_sum 'C51 H35 N5 O Zn'
_chemical_formula_weight 799.21
_chemical_name_systematic
;
(4-Acetylpyridine)(tetraphenylporphyrinato)zinc(II)
;
_space_group_IT_number 14
_symmetry_cell_setting monoclinic
_symmetry_space_group_name_Hall '-P 2ybc'
_symmetry_space_group_name_H-M 'P 1 21/c 1'
_atom_sites_solution_hydrogens geom
_atom_sites_solution_primary direct
_atom_sites_solution_secondary difmap
_audit_creation_method SHELXL-97
_cell_angle_alpha 90.00
_cell_angle_beta 99.6311(6)
_cell_angle_gamma 90.00
_cell_formula_units_Z 4
_cell_length_a 16.2055(2)
_cell_length_b 11.0902(2)
_cell_length_c 21.4881(4)
_cell_measurement_reflns_used 8863
_cell_measurement_temperature 110(2)
_cell_measurement_theta_max 28.23
_cell_measurement_theta_min 2.35
_cell_volume 3807.46(11)
_computing_cell_refinement 'DENZO (Otwinowski and Minor, 1997)'
_computing_data_collection 'COLLECT (Nonius, 1999)'
_computing_data_reduction DENZO
_computing_molecular_graphics
;
ORTEPIII (Burnett & Johnson, 1996) and
MERCURY (Bruno <i>et al.</i>,  2002)
;
_computing_publication_material SHELXL97
_computing_structure_refinement 'SHELXL97 (Sheldrick, 1997)'
_computing_structure_solution 'SIR92 (Altomare <i>et al.</i>,  1994)'
_diffrn_ambient_temperature 110(2)
_diffrn_detector_area_resol_mean '56 microns'
_diffrn_measured_fraction_theta_full 0.975
_diffrn_measured_fraction_theta_max 0.975
_diffrn_measurement_device_type 'Nonius KappaCCD'
_diffrn_measurement_method '1\% \\f and \w'
_diffrn_radiation_monochromator graphite
_diffrn_radiation_source 'fine-focus sealed tube'
_diffrn_radiation_type MoK\a
_diffrn_radiation_wavelength 0.71073
_diffrn_reflns_av_R_equivalents 0.0798
_diffrn_reflns_av_sigmaI/netI 0.0766
_diffrn_reflns_limit_h_max 21
_diffrn_reflns_limit_h_min -21
_diffrn_reflns_limit_k_max 14
_diffrn_reflns_limit_k_min -14
_diffrn_reflns_limit_l_max 27
_diffrn_reflns_limit_l_min -28
_diffrn_reflns_number 34397
_diffrn_reflns_theta_full 28.23
_diffrn_reflns_theta_max 28.23
_diffrn_reflns_theta_min 2.35
_diffrn_standards_number 0
_exptl_absorpt_coefficient_mu 0.693
_exptl_absorpt_correction_type none
_exptl_crystal_colour red
_exptl_crystal_density_diffrn 1.394
_exptl_crystal_density_method 'not measured'
_exptl_crystal_description prism
_exptl_crystal_F_000 1656
_exptl_crystal_size_max 0.30
_exptl_crystal_size_mid 0.20
_exptl_crystal_size_min 0.20
_refine_diff_density_max 0.606
_refine_diff_density_min -0.676
_refine_ls_extinction_method none
_refine_ls_goodness_of_fit_ref 1.022
_refine_ls_hydrogen_treatment constr
_refine_ls_matrix_type full
_refine_ls_number_parameters 524
_refine_ls_number_reflns 9172
_refine_ls_number_restraints 0
_refine_ls_restrained_S_all 1.022
_refine_ls_R_factor_all 0.1000
_refine_ls_R_factor_gt 0.0529
_refine_ls_shift/su_max 0.001
_refine_ls_shift/su_mean 0.000
_refine_ls_structure_factor_coef Fsqd
_refine_ls_weighting_details 'calc w=1/[\s^2^(Fo^2^)+(0.0771P)^2^+1.2795P] where P=(Fo^2^+2Fc^2^)/3'
_refine_ls_weighting_scheme calc
_refine_ls_wR_factor_gt 0.1242
_refine_ls_wR_factor_ref 0.1472
_reflns_number_gt 6048
_reflns_number_total 9172
_reflns_threshold_expression I>2\s(I)
_cod_data_source_file hb6319.cif
_cod_data_source_block I
_cod_original_sg_symbol_H-M 'P 21/c'
_cod_database_code 2208334
_cod_database_fobs_code 2208334

loop_
_symmetry_equiv_pos_as_xyz
'x, y, z'
'-x, y+1/2, -z+1/2'
'-x, -y, -z'
'x, -y-1/2, z-1/2'

loop_
_atom_site_label
_atom_site_fract_x
_atom_site_fract_y
_atom_site_fract_z
_atom_site_U_iso_or_equiv
_atom_site_adp_type
_atom_site_calc_flag
_atom_site_refinement_flags
_atom_site_occupancy
_atom_site_type_symbol
Zn 0.283679(18) 0.01824(3) 0.967995(15) 0.01982(11) Uani d . 1 Zn
C1 0.37878(16) -0.1226(3) 0.87756(13) 0.0204(6) Uani d . 1 C
C2 0.45503(16) -0.1198(3) 0.85102(13) 0.0228(6) Uani d . 1 C
H2 0.4728 -0.1787 0.8240 0.027 Uiso calc R 1 H
C3 0.49635(17) -0.0180(3) 0.87174(14) 0.0234(6) Uani d . 1 C
H3 0.5485 0.0083 0.8619 0.028 Uiso calc R 1 H
C4 0.44631(16) 0.0434(3) 0.91169(13) 0.0196(6) Uani d . 1 C
C5 0.46617(16) 0.1549(3) 0.94184(13) 0.0216(6) Uani d . 1 C
C6 0.42412(16) 0.2063(3) 0.98744(13) 0.0215(6) Uani d . 1 C
C7 0.44302(17) 0.3224(3) 1.01716(14) 0.0262(7) Uani d . 1 C
H7 0.4841 0.3780 1.0082 0.031 Uiso calc R 1 H
C8 0.39150(17) 0.3370(3) 1.05998(14) 0.0261(6) Uani d . 1 C
H8 0.3900 0.4045 1.0870 0.031 Uiso calc R 1 H
C9 0.33899(16) 0.2309(3) 1.05705(13) 0.0205(6) Uani d . 1 C
C10 0.27769(17) 0.2095(3) 1.09499(13) 0.0227(6) Uani d . 1 C
C11 0.22334(17) 0.1091(3) 1.08886(14) 0.0238(6) Uani d . 1 C
C12 0.16597(18) 0.0806(3) 1.13181(15) 0.0301(7) Uani d . 1 C
H12 0.1593 0.1242 1.1687 0.036 Uiso calc R 1 H
C13 0.12402(19) -0.0193(3) 1.10936(16) 0.0313(7) Uani d . 1 C
H13 0.0820 -0.0593 1.1276 0.038 Uiso calc R 1 H
C14 0.15429(17) -0.0545(3) 1.05288(14) 0.0249(6) Uani d . 1 C
C15 0.12582(16) -0.1542(3) 1.01504(14) 0.0228(6) Uani d . 1 C
C16 0.15909(16) -0.1939(3) 0.96235(14) 0.0229(6) Uani d . 1 C
C17 0.13138(17) -0.2998(3) 0.92589(14) 0.0252(6) Uani d . 1 C
H17 0.0844 -0.3485 0.9300 0.030 Uiso calc R 1 H
C18 0.18526(17) -0.3167(3) 0.88440(14) 0.0252(6) Uani d . 1 C
H18 0.1833 -0.3798 0.8543 0.030 Uiso calc R 1 H
C19 0.24573(16) -0.2210(3) 0.89482(13) 0.0218(6) Uani d . 1 C
C20 0.31705(17) -0.2124(3) 0.86596(14) 0.0229(6) Uani d . 1 C
N21 0.37588(13) -0.0234(2) 0.91547(11) 0.0202(5) Uani d . 1 N
N22 0.35934(13) 0.1538(2) 1.01168(11) 0.0216(5) Uani d . 1 N
N23 0.21579(13) 0.0247(2) 1.04169(11) 0.0223(5) Uani d . 1 N
N24 0.22697(13) -0.1448(2) 0.94143(11) 0.0223(5) Uani d . 1 N
C25 0.53576(16) 0.2260(3) 0.92199(14) 0.0220(6) Uani d . 1 C
C26 0.52996(18) 0.2638(3) 0.85936(15) 0.0309(7) Uani d . 1 C
H26 0.4834 0.2394 0.8290 0.037 Uiso calc R 1 H
C27 0.5914(2) 0.3364(3) 0.84088(15) 0.0344(8) Uani d . 1 C
H27 0.5854 0.3641 0.7985 0.041 Uiso calc R 1 H
C28 0.66094(18) 0.3686(3) 0.88370(15) 0.0296(7) Uani d . 1 C
H28 0.7033 0.4175 0.8710 0.035 Uiso calc R 1 H
C29 0.66849(17) 0.3289(3) 0.94525(15) 0.0278(7) Uani d . 1 C
H29 0.7169 0.3496 0.9747 0.033 Uiso calc R 1 H
C30 0.60627(16) 0.2591(3) 0.96472(14) 0.0248(6) Uani d . 1 C
H30 0.6120 0.2338 1.0075 0.030 Uiso calc R 1 H
C31 0.26968(17) 0.2983(3) 1.14625(14) 0.0236(6) Uani d . 1 C
C32 0.33707(19) 0.3244(3) 1.19399(15) 0.0287(7) Uani d . 1 C
H32 0.3899 0.2880 1.1931 0.034 Uiso calc R 1 H
C33 0.3276(2) 0.4031(3) 1.24273(15) 0.0314(7) Uani d . 1 C
H33 0.3740 0.4196 1.2749 0.038 Uiso calc R 1 H
C34 0.2513(2) 0.4574(3) 1.24478(15) 0.0296(7) Uani d . 1 C
H34 0.2449 0.5100 1.2785 0.036 Uiso calc R 1 H
C35 0.18442(19) 0.4343(3) 1.19713(15) 0.0291(7) Uani d . 1 C
H35 0.1321 0.4725 1.1979 0.035 Uiso calc R 1 H
C36 0.19307(18) 0.3556(3) 1.14821(14) 0.0269(7) Uani d . 1 C
H36 0.1466 0.3405 1.1159 0.032 Uiso calc R 1 H
C37 0.05731(17) -0.2316(3) 1.03294(14) 0.0246(6) Uani d . 1 C
C38 -0.02632(18) -0.2072(3) 1.00844(15) 0.0288(7) Uani d . 1 C
H38 -0.0406 -0.1366 0.9839 0.035 Uiso calc R 1 H
C39 -0.08887(18) -0.2864(3) 1.02000(15) 0.0287(7) Uani d . 1 C
H39 -0.1457 -0.2695 1.0033 0.034 Uiso calc R 1 H
C40 -0.06907(18) -0.3885(3) 1.05526(16) 0.0312(7) Uani d . 1 C
H40 -0.1121 -0.4425 1.0622 0.037 Uiso calc R 1 H
C41 0.01344(19) -0.4131(3) 1.08077(17) 0.0346(8) Uani d . 1 C
H41 0.0272 -0.4834 1.1056 0.041 Uiso calc R 1 H
C42 0.07645(18) -0.3335(3) 1.06963(16) 0.0313(7) Uani d . 1 C
H42 0.1330 -0.3497 1.0875 0.038 Uiso calc R 1 H
C43 0.32914(17) -0.3118(3) 0.82111(15) 0.0272(7) Uani d . 1 C
C44 0.3661(3) -0.4189(4) 0.8445(2) 0.0654(14) Uani d . 1 C
H44 0.3846 -0.4283 0.8886 0.078 Uiso calc R 1 H
C45 0.3761(3) -0.5127(4) 0.8033(3) 0.0766(17) Uani d . 1 C
H45 0.4025 -0.5854 0.8193 0.092 Uiso calc R 1 H
C47 0.3129(3) -0.3980(4) 0.7173(2) 0.0648(13) Uani d . 1 C
H47 0.2952 -0.3890 0.6731 0.078 Uiso calc R 1 H
C46 0.3485(3) -0.5010(4) 0.7402(2) 0.0561(12) Uani d . 1 C
H46 0.3545 -0.5660 0.7126 0.067 Uiso calc R 1 H
C48 0.3017(3) -0.3035(3) 0.75805(18) 0.0495(10) Uani d . 1 C
H48 0.2744 -0.2320 0.7413 0.059 Uiso calc R 1 H
N49 0.20726(13) 0.1283(2) 0.89617(11) 0.0217(5) Uani d . 1 N
C50 0.23414(17) 0.2342(3) 0.87631(14) 0.0256(6) Uani d . 1 C
H50 0.2896 0.2595 0.8925 0.031 Uiso calc R 1 H
C51 0.18464(17) 0.3077(3) 0.83351(14) 0.0262(6) Uani d . 1 C
H51 0.2055 0.3825 0.8212 0.031 Uiso calc R 1 H
C52 0.10344(17) 0.2707(3) 0.80845(14) 0.0258(6) Uani d . 1 C
C53 0.07705(17) 0.1590(3) 0.82675(14) 0.0249(6) Uani d . 1 C
H53 0.0232 0.1291 0.8092 0.030 Uiso calc R 1 H
C54 0.13014(17) 0.0916(3) 0.87086(14) 0.0243(6) Uani d . 1 C
H54 0.1110 0.0161 0.8837 0.029 Uiso calc R 1 H
C55 0.04636(19) 0.3554(3) 0.76633(15) 0.0334(7) Uani d . 1 C
O56 0.06617(14) 0.4591(2) 0.76096(12) 0.0411(6) Uani d . 1 O
C57 -0.0353(3) 0.3064(4) 0.7340(2) 0.0731(15) Uani d . 1 C
H57A -0.0667 0.3701 0.7087 0.110 Uiso calc R 1 H
H57B -0.0678 0.2775 0.7656 0.110 Uiso calc R 1 H
H57C -0.0253 0.2395 0.7064 0.110 Uiso calc R 1 H

loop_
_atom_site_aniso_label
_atom_site_aniso_U_11
_atom_site_aniso_U_22
_atom_site_aniso_U_33
_atom_site_aniso_U_12
_atom_site_aniso_U_13
_atom_site_aniso_U_23
Zn 0.01855(17) 0.02046(19) 0.02076(19) -0.00234(12) 0.00422(12) -0.00028(14)
C1 0.0201(13) 0.0218(15) 0.0194(15) 0.0028(11) 0.0034(10) 0.0023(12)
C2 0.0228(14) 0.0236(16) 0.0223(15) 0.0020(11) 0.0050(11) 0.0022(12)
C3 0.0186(13) 0.0296(16) 0.0224(15) 0.0016(11) 0.0044(11) 0.0027(13)
C4 0.0185(13) 0.0222(16) 0.0176(14) 0.0000(10) 0.0018(10) 0.0039(11)
C5 0.0202(13) 0.0245(16) 0.0194(14) -0.0020(11) 0.0017(10) 0.0029(12)
C6 0.0174(13) 0.0229(16) 0.0232(15) -0.0038(11) 0.0008(10) 0.0028(12)
C7 0.0234(14) 0.0235(16) 0.0322(17) -0.0014(11) 0.0060(12) 0.0005(13)
C8 0.0248(14) 0.0234(16) 0.0301(17) -0.0032(12) 0.0050(12) -0.0034(13)
C9 0.0206(13) 0.0196(15) 0.0202(15) -0.0014(11) 0.0002(10) 0.0000(12)
C10 0.0252(14) 0.0224(16) 0.0203(15) 0.0004(11) 0.0031(11) 0.0002(12)
C11 0.0233(14) 0.0252(16) 0.0233(16) -0.0010(11) 0.0052(11) 0.0019(12)
C12 0.0363(17) 0.0287(18) 0.0281(17) -0.0071(13) 0.0133(13) -0.0057(14)
C13 0.0338(17) 0.0314(18) 0.0308(18) -0.0064(13) 0.0119(13) -0.0053(14)
C14 0.0210(14) 0.0260(16) 0.0289(17) -0.0034(11) 0.0078(12) 0.0016(13)
C15 0.0214(13) 0.0228(16) 0.0252(16) -0.0008(11) 0.0064(11) 0.0017(12)
C16 0.0210(13) 0.0221(16) 0.0252(16) -0.0027(11) 0.0029(11) 0.0016(12)
C17 0.0233(14) 0.0234(16) 0.0291(17) -0.0044(11) 0.0047(12) 0.0000(13)
C18 0.0284(15) 0.0224(16) 0.0248(16) -0.0016(12) 0.0038(12) -0.0033(12)
C19 0.0215(13) 0.0219(15) 0.0224(15) -0.0012(11) 0.0042(11) 0.0009(12)
C20 0.0235(14) 0.0219(15) 0.0230(15) 0.0039(11) 0.0032(11) -0.0003(12)
N21 0.0183(11) 0.0222(13) 0.0204(12) -0.0021(9) 0.0038(9) 0.0017(10)
N22 0.0178(11) 0.0231(13) 0.0236(13) -0.0011(9) 0.0029(9) 0.0005(10)
N23 0.0231(12) 0.0196(12) 0.0249(14) -0.0020(9) 0.0061(10) -0.0010(10)
N24 0.0216(12) 0.0220(13) 0.0237(13) -0.0010(9) 0.0048(9) 0.0015(10)
C25 0.0193(13) 0.0219(15) 0.0255(16) 0.0009(11) 0.0056(11) 0.0000(12)
C26 0.0286(15) 0.0354(19) 0.0276(17) -0.0067(13) 0.0014(12) 0.0025(14)
C27 0.0397(17) 0.040(2) 0.0246(17) -0.0086(15) 0.0082(13) 0.0076(15)
C28 0.0290(15) 0.0275(17) 0.0345(18) -0.0072(12) 0.0119(13) 0.0033(14)
C29 0.0210(14) 0.0269(17) 0.0348(18) -0.0018(12) 0.0027(12) 0.0035(14)
C30 0.0199(13) 0.0305(17) 0.0236(16) 0.0008(12) 0.0022(11) 0.0019(13)
C31 0.0274(15) 0.0216(15) 0.0223(15) -0.0042(11) 0.0053(11) 0.0002(12)
C32 0.0315(15) 0.0266(17) 0.0269(17) 0.0000(13) 0.0012(12) 0.0007(13)
C33 0.0397(18) 0.0302(18) 0.0217(16) -0.0066(14) -0.0024(13) 0.0000(13)
C34 0.0457(19) 0.0249(18) 0.0209(16) -0.0065(13) 0.0136(13) -0.0047(13)
C35 0.0324(16) 0.0280(17) 0.0289(17) -0.0005(13) 0.0111(13) -0.0035(14)
C36 0.0271(15) 0.0298(17) 0.0240(16) -0.0040(12) 0.0047(12) -0.0019(13)
C37 0.0249(14) 0.0242(16) 0.0266(16) -0.0038(12) 0.0097(12) -0.0041(13)
C38 0.0267(15) 0.0288(18) 0.0322(18) -0.0002(12) 0.0087(12) 0.0027(14)
C39 0.0224(14) 0.0349(19) 0.0297(17) -0.0035(12) 0.0071(12) -0.0047(14)
C40 0.0295(16) 0.0279(18) 0.0392(19) -0.0101(13) 0.0150(14) -0.0073(15)
C41 0.0309(16) 0.0273(18) 0.047(2) -0.0031(13) 0.0103(14) 0.0095(15)
C42 0.0218(14) 0.0312(18) 0.041(2) -0.0035(12) 0.0054(13) 0.0046(15)
C43 0.0229(14) 0.0253(17) 0.0352(18) -0.0049(12) 0.0100(12) -0.0057(13)
C44 0.063(3) 0.048(3) 0.074(3) 0.023(2) -0.020(2) -0.025(2)
C45 0.061(3) 0.050(3) 0.111(5) 0.024(2) -0.010(3) -0.039(3)
C47 0.108(4) 0.051(3) 0.040(2) -0.027(3) 0.025(2) -0.018(2)
C46 0.052(2) 0.046(3) 0.079(3) -0.0168(19) 0.037(2) -0.033(2)
C48 0.085(3) 0.032(2) 0.032(2) -0.0020(19) 0.0108(19) -0.0037(16)
N49 0.0196(11) 0.0229(13) 0.0230(13) 0.0004(9) 0.0041(9) 0.0007(10)
C50 0.0212(14) 0.0271(17) 0.0288(17) -0.0006(12) 0.0047(12) 0.0007(13)
C51 0.0290(15) 0.0221(16) 0.0285(17) -0.0002(12) 0.0077(12) 0.0022(13)
C52 0.0267(15) 0.0287(17) 0.0220(15) 0.0043(12) 0.0046(11) -0.0025(13)
C53 0.0193(13) 0.0320(18) 0.0226(16) 0.0004(12) 0.0012(11) -0.0021(13)
C54 0.0222(14) 0.0260(17) 0.0245(16) -0.0018(11) 0.0035(11) -0.0011(12)
C55 0.0330(17) 0.038(2) 0.0285(18) 0.0082(14) 0.0037(13) 0.0006(15)
O56 0.0385(13) 0.0366(15) 0.0474(16) 0.0078(10) 0.0046(11) 0.0156(12)
C57 0.072(3) 0.046(3) 0.081(4) 0.007(2) -0.046(3) 0.009(2)

loop_
_atom_type_symbol
_atom_type_description
_atom_type_scat_dispersion_real
_atom_type_scat_dispersion_imag
_atom_type_scat_source
C C 0.0033 0.0016 'International Tables Vol C Tables 4.2.6.8 and 6.1.1.4'
H H 0.0000 0.0000 'International Tables Vol C Tables 4.2.6.8 and 6.1.1.4'
O O 0.0106 0.0060 'International Tables Vol C Tables 4.2.6.8 and 6.1.1.4'
N N 0.0061 0.0033 'International Tables Vol C Tables 4.2.6.8 and 6.1.1.4'
Zn Zn 0.2839 1.4301 'International Tables Vol C Tables 4.2.6.8 and 6.1.1.4'

loop_
_geom_angle_atom_site_label_1
_geom_angle_atom_site_label_2
_geom_angle_atom_site_label_3
_geom_angle
_geom_angle_publ_flag
N22 Zn N24 165.14(9) n
N22 Zn N21 88.98(9) n
N24 Zn N21 89.01(9) n
N22 Zn N23 88.75(9) n
N24 Zn N23 88.44(9) n
N21 Zn N23 161.29(9) n
N22 Zn N49 97.94(9) n
N24 Zn N49 96.92(9) n
N21 Zn N49 96.60(9) n
N23 Zn N49 102.11(9) n
N21 C1 C20 125.4(2) ?
N21 C1 C2 109.4(2) ?
C20 C1 C2 125.2(3) ?
C3 C2 C1 107.3(3) ?
C3 C2 H2 126.3 ?
C1 C2 H2 126.3 ?
C2 C3 C4 107.0(2) ?
C2 C3 H3 126.5 ?
C4 C3 H3 126.5 ?
N21 C4 C5 125.0(2) ?
N21 C4 C3 109.6(2) ?
C5 C4 C3 125.4(2) ?
C6 C5 C4 125.3(3) ?
C6 C5 C25 117.5(3) ?
C4 C5 C25 117.2(2) ?
N22 C6 C5 125.5(3) ?
N22 C6 C7 109.2(2) ?
C5 C6 C7 125.3(2) ?
C8 C7 C6 107.4(3) ?
C8 C7 H7 126.3 ?
C6 C7 H7 126.3 ?
C7 C8 C9 107.3(3) ?
C7 C8 H8 126.3 ?
C9 C8 H8 126.3 ?
N22 C9 C10 125.5(3) ?
N22 C9 C8 109.1(2) ?
C10 C9 C8 125.4(3) ?
C9 C10 C11 124.7(3) ?
C9 C10 C31 118.1(2) ?
C11 C10 C31 117.2(2) ?
N23 C11 C10 125.8(3) ?
N23 C11 C12 109.6(2) ?
C10 C11 C12 124.7(3) ?
C13 C12 C11 106.9(3) ?
C13 C12 H12 126.6 ?
C11 C12 H12 126.6 ?
C12 C13 C14 107.6(3) ?
C12 C13 H13 126.2 ?
C14 C13 H13 126.2 ?
N23 C14 C15 125.3(3) ?
N23 C14 C13 109.5(3) ?
C15 C14 C13 125.3(3) ?
C14 C15 C16 125.5(3) ?
C14 C15 C37 119.1(2) ?
C16 C15 C37 115.3(3) ?
N24 C16 C15 125.3(3) ?
N24 C16 C17 109.9(2) ?
C15 C16 C17 124.5(3) ?
C18 C17 C16 107.0(3) ?
C18 C17 H17 126.5 ?
C16 C17 H17 126.5 ?
C17 C18 C19 107.0(3) ?
C17 C18 H18 126.5 ?
C19 C18 H18 126.5 ?
N24 C19 C20 125.1(3) ?
N24 C19 C18 109.7(2) ?
C20 C19 C18 124.9(3) ?
C19 C20 C1 125.8(3) ?
C19 C20 C43 116.1(3) ?
C1 C20 C43 118.0(2) ?
C4 N21 C1 106.6(2) ?
C4 N21 Zn 126.50(19) ?
C1 N21 Zn 126.93(18) ?
C6 N22 C9 107.0(2) ?
C6 N22 Zn 124.67(19) ?
C9 N22 Zn 125.44(17) ?
C11 N23 C14 106.5(2) ?
C11 N23 Zn 126.51(18) ?
C14 N23 Zn 127.0(2) ?
C16 N24 C19 106.3(2) ?
C16 N24 Zn 127.05(19) ?
C19 N24 Zn 126.42(18) ?
C30 C25 C26 118.2(3) ?
C30 C25 C5 121.8(3) ?
C26 C25 C5 120.0(2) ?
C27 C26 C25 120.9(3) ?
C27 C26 H26 119.6 ?
C25 C26 H26 119.6 ?
C28 C27 C26 120.3(3) ?
C28 C27 H27 119.8 ?
C26 C27 H27 119.8 ?
C27 C28 C29 119.3(3) ?
C27 C28 H28 120.4 ?
C29 C28 H28 120.4 ?
C28 C29 C30 120.9(3) ?
C28 C29 H29 119.5 ?
C30 C29 H29 119.5 ?
C25 C30 C29 120.4(3) ?
C25 C30 H30 119.8 ?
C29 C30 H30 119.8 ?
C32 C31 C36 118.1(3) ?
C32 C31 C10 121.5(3) ?
C36 C31 C10 120.4(3) ?
C33 C32 C31 120.7(3) ?
C33 C32 H32 119.6 ?
C31 C32 H32 119.6 ?
C34 C33 C32 120.6(3) ?
C34 C33 H33 119.7 ?
C32 C33 H33 119.7 ?
C33 C34 C35 119.3(3) ?
C33 C34 H34 120.4 ?
C35 C34 H34 120.4 ?
C34 C35 C36 120.6(3) ?
C34 C35 H35 119.7 ?
C36 C35 H35 119.7 ?
C35 C36 C31 120.6(3) ?
C35 C36 H36 119.7 ?
C31 C36 H36 119.7 ?
C42 C37 C38 119.0(3) ?
C42 C37 C15 120.5(3) ?
C38 C37 C15 120.3(3) ?
C39 C38 C37 119.9(3) ?
C39 C38 H38 120.0 ?
C37 C38 H38 120.0 ?
C40 C39 C38 120.6(3) ?
C40 C39 H39 119.7 ?
C38 C39 H39 119.7 ?
C39 C40 C41 120.2(3) ?
C39 C40 H40 119.9 ?
C41 C40 H40 119.9 ?
C40 C41 C42 119.4(3) ?
C40 C41 H41 120.3 ?
C42 C41 H41 120.3 ?
C37 C42 C41 120.8(3) ?
C37 C42 H42 119.6 ?
C41 C42 H42 119.6 ?
C48 C43 C44 118.1(3) ?
C48 C43 C20 122.4(3) ?
C44 C43 C20 119.5(3) ?
C43 C44 C45 119.8(5) ?
C43 C44 H44 120.1 ?
C45 C44 H44 120.1 ?
C46 C45 C44 120.6(5) ?
C46 C45 H45 119.7 ?
C44 C45 H45 119.7 ?
C46 C47 C48 120.2(4) ?
C46 C47 H47 119.9 ?
C48 C47 H47 119.9 ?
C47 C46 C45 119.9(4) ?
C47 C46 H46 120.0 ?
C45 C46 H46 120.0 ?
C43 C48 C47 121.4(4) ?
C43 C48 H48 119.3 ?
C47 C48 H48 119.3 ?
C54 N49 C50 117.7(3) ?
C54 N49 Zn 119.8(2) ?
C50 N49 Zn 122.44(18) ?
N49 C50 C51 122.9(3) ?
N49 C50 H50 118.5 ?
C51 C50 H50 118.5 ?
C50 C51 C52 119.2(3) ?
C50 C51 H51 120.4 ?
C52 C51 H51 120.4 ?
C53 C52 C51 117.9(3) ?
C53 C52 C55 122.6(3) ?
C51 C52 C55 119.4(3) ?
C54 C53 C52 119.3(3) ?
C54 C53 H53 120.4 ?
C52 C53 H53 120.4 ?
N49 C54 C53 122.9(3) ?
N49 C54 H54 118.6 ?
C53 C54 H54 118.6 ?
O56 C55 C57 122.2(3) ?
O56 C55 C52 120.4(3) ?
C57 C55 C52 117.4(3) ?
C55 C57 H57A 109.5 ?
C55 C57 H57B 109.5 ?
H57A C57 H57B 109.5 ?
C55 C57 H57C 109.5 ?
H57A C57 H57C 109.5 ?
H57B C57 H57C 109.5 ?

loop_
_geom_bond_atom_site_label_1
_geom_bond_atom_site_label_2
_geom_bond_distance
_geom_bond_publ_flag
Zn N22 2.064(2) yes
Zn N24 2.065(2) yes
Zn N21 2.070(2) yes
Zn N23 2.075(2) yes
Zn N49 2.183(2) yes
C1 N21 1.375(4) ?
C1 C20 1.403(4) ?
C1 C2 1.445(4) ?
C2 C3 1.349(4) ?
C2 H2 0.9500 ?
C3 C4 1.446(4) ?
C3 H3 0.9500 ?
C4 N21 1.374(3) ?
C4 C5 1.408(4) ?
C5 C6 1.405(4) ?
C5 C25 1.496(4) ?
C6 N22 1.377(3) ?
C6 C7 1.447(4) ?
C7 C8 1.352(4) ?
C7 H7 0.9500 ?
C8 C9 1.447(4) ?
C8 H8 0.9500 ?
C9 N22 1.378(4) ?
C9 C10 1.407(4) ?
C10 C11 1.412(4) ?
C10 C31 1.500(4) ?
C11 N23 1.370(4) ?
C11 C12 1.450(4) ?
C12 C13 1.347(4) ?
C12 H12 0.9500 ?
C13 C14 1.437(4) ?
C13 H13 0.9500 ?
C14 N23 1.379(4) ?
C14 C15 1.404(4) ?
C15 C16 1.404(4) ?
C15 C37 1.503(4) ?
C16 N24 1.369(3) ?
C16 C17 1.441(4) ?
C17 C18 1.361(4) ?
C17 H17 0.9500 ?
C18 C19 1.436(4) ?
C18 H18 0.9500 ?
C19 N24 1.383(4) ?
C19 C20 1.403(4) ?
C20 C43 1.499(4) ?
C25 C30 1.390(4) ?
C25 C26 1.397(4) ?
C26 C27 1.390(4) ?
C26 H26 0.9500 ?
C27 C28 1.377(4) ?
C27 H27 0.9500 ?
C28 C29 1.380(4) ?
C28 H28 0.9500 ?
C29 C30 1.390(4) ?
C29 H29 0.9500 ?
C30 H30 0.9500 ?
C31 C32 1.398(4) ?
C31 C36 1.401(4) ?
C32 C33 1.391(4) ?
C32 H32 0.9500 ?
C33 C34 1.382(4) ?
C33 H33 0.9500 ?
C34 C35 1.385(4) ?
C34 H34 0.9500 ?
C35 C36 1.391(4) ?
C35 H35 0.9500 ?
C36 H36 0.9500 ?
C37 C42 1.383(4) ?
C37 C38 1.396(4) ?
C38 C39 1.395(4) ?
C38 H38 0.9500 ?
C39 C40 1.370(5) ?
C39 H39 0.9500 ?
C40 C41 1.385(4) ?
C40 H40 0.9500 ?
C41 C42 1.400(4) ?
C41 H41 0.9500 ?
C42 H42 0.9500 ?
C43 C48 1.357(5) ?
C43 C44 1.386(5) ?
C44 C45 1.394(6) ?
C44 H44 0.9500 ?
C45 C46 1.359(7) ?
C45 H45 0.9500 ?
C47 C46 1.336(6) ?
C47 C48 1.397(5) ?
C47 H47 0.9500 ?
C46 H46 0.9500 ?
C48 H48 0.9500 ?
N49 C54 1.340(4) ?
N49 C50 1.347(4) ?
C50 C51 1.381(4) ?
C50 H50 0.9500 ?
C51 C52 1.398(4) ?
C51 H51 0.9500 ?
C52 C53 1.388(4) ?
C52 C55 1.509(4) ?
C53 C54 1.387(4) ?
C53 H53 0.9500 ?
C54 H54 0.9500 ?
C55 O56 1.205(4) ?
C55 C57 1.491(5) ?
C57 H57A 0.9800 ?
C57 H57B 0.9800 ?
C57 H57C 0.9800 ?
